data_2014758
loop_
_publ_author_name
'Genivaldo Julio Perp\'etuo'
'Jan Janczak'

_publ_section_title
;
 Tetramethylammonium 2,5-dinitrophenolate monohydrate
;
_journal_issue 3
_journal_name_full 'Acta Crystallographica Section C'
_journal_page_first o165
_journal_page_last o167
_journal_paper_doi 10.1107/S0108270105001253
_journal_volume 61
_journal_year 2005
_chemical_formula_iupac 'C4 H12 N +, C6 H3 N2 O5 -, H2 O'
_chemical_formula_moiety 'C4 H12 N +, C6 H3 N2 O5 -, H2 O'
_chemical_formula_sum 'C10 H17 N3 O6'
_chemical_formula_weight 275.27
_chemical_name_systematic
;
Tetramethylammonium 2,5-dinitrophenolate monohydrate
;
_space_group_IT_number 2
_symmetry_cell_setting triclinic
_symmetry_space_group_name_Hall '-P 1'
_symmetry_space_group_name_H-M 'P -1'
_atom_sites_solution_hydrogens geom
_atom_sites_solution_primary direct
_atom_sites_solution_secondary difmap
_cell_angle_alpha 106.38(2)
_cell_angle_beta 104.80(2)
_cell_angle_gamma 102.23(2)
_cell_formula_units_Z 2
_cell_length_a 6.8080(10)
_cell_length_b 9.995(2)
_cell_length_c 11.421(2)
_cell_measurement_reflns_used 1225
_cell_measurement_temperature 293(2)
_cell_measurement_theta_max 28.0
_cell_measurement_theta_min 3.19
_cell_volume 686.3(3)
_computing_cell_refinement 'KM-4 CCD Software'
_computing_data_collection 'KM-4 CCD Software (Kuma, 2001)'
_computing_data_reduction 'KM-4 CCD Software'
_computing_molecular_graphics 'SHELXTL (Sheldrick, 1990)'
_computing_publication_material SHELXL97
_computing_structure_refinement 'SHELXL97 (Sheldrick, 1997)'
_computing_structure_solution 'SHELXS97 (Sheldrick, 1997)'
_diffrn_ambient_temperature 293(2)
_diffrn_detector_area_resol_mean '1024x1024 with blocks 2x2'
_diffrn_measured_fraction_theta_full 0.994
_diffrn_measured_fraction_theta_max 0.994
_diffrn_measurement_device_type 'Kuma KM-4'
_diffrn_measurement_method '\w scans'
_diffrn_radiation_monochromator graphite
_diffrn_radiation_source 'fine-focus sealed tube'
_diffrn_radiation_type MoK\a
_diffrn_radiation_wavelength 0.71073
_diffrn_reflns_av_R_equivalents 0.0123
_diffrn_reflns_av_sigmaI/netI 0.0403
_diffrn_reflns_limit_h_max 7
_diffrn_reflns_limit_h_min -8
_diffrn_reflns_limit_k_max 13
_diffrn_reflns_limit_k_min -13
_diffrn_reflns_limit_l_max 15
_diffrn_reflns_limit_l_min -14
_diffrn_reflns_number 8043
_diffrn_reflns_theta_full 28.00
_diffrn_reflns_theta_max 28.00
_diffrn_reflns_theta_min 3.19
_exptl_absorpt_coefficient_mu 0.111
_exptl_absorpt_correction_T_max 0.9735
_exptl_absorpt_correction_T_min 0.9628
_exptl_absorpt_correction_type analytical
_exptl_absorpt_process_details
;
(face-indexed; SHELXTL; Sheldrick, 1990)
;
_exptl_crystal_colour pink
_exptl_crystal_density_diffrn 1.332
_exptl_crystal_density_meas 1.33
_exptl_crystal_density_method
;
floatation in the mixture of chloroform/1,2-dichloropropane
;
_exptl_crystal_description paralellepiped
_exptl_crystal_F_000 292
_exptl_crystal_size_max 0.32
_exptl_crystal_size_mid 0.27
_exptl_crystal_size_min 0.22
_refine_diff_density_max 0.123
_refine_diff_density_min -0.119
_refine_ls_extinction_coef 0.037(2)
_refine_ls_extinction_expression Fc^*^=kFc[1+0.001xFc^2^\l^3^/sin(2\q)]^-1/4^
_refine_ls_extinction_method SHELXL97
_refine_ls_goodness_of_fit_ref 1.002
_refine_ls_hydrogen_treatment mixed
_refine_ls_matrix_type full
_refine_ls_number_parameters 183
_refine_ls_number_reflns 3291
_refine_ls_number_restraints 0
_refine_ls_restrained_S_all 1.002
_refine_ls_R_factor_all 0.1000
_refine_ls_R_factor_gt 0.0358
_refine_ls_shift/su_max 0.000
_refine_ls_shift/su_mean 0.000
_refine_ls_structure_factor_coef Fsqd
_refine_ls_weighting_details 'calc w=1/[\s^2^(Fo^2^)+(0.0192P)^2^] where P=(Fo^2^+2Fc^2^)/3'
_refine_ls_weighting_scheme calc
_refine_ls_wR_factor_gt 0.0561
_refine_ls_wR_factor_ref 0.0639
_reflns_number_gt 2196
_reflns_number_total 3291
_reflns_threshold_expression I>2\s(I)
_cod_data_source_file sx1165.cif
_cod_data_source_block I
_cod_database_code 2014758
_cod_database_fobs_code 2014758

loop_
_symmetry_equiv_pos_as_xyz
'x, y, z'
'-x, -y, -z'

loop_
_atom_site_label
_atom_site_fract_x
_atom_site_fract_y
_atom_site_fract_z
_atom_site_U_iso_or_equiv
_atom_site_adp_type
_atom_site_calc_flag
_atom_site_refinement_flags
_atom_site_occupancy
_atom_site_disorder_assembly
_atom_site_disorder_group
_atom_site_type_symbol
C1 0.29807(18) 0.18171(14) 0.49353(12) 0.0515(3) Uani d . 1 . . C
C2 0.31451(18) 0.09588(14) 0.57434(12) 0.0484(3) Uani d . 1 . . C
C3 0.24927(18) -0.05542(14) 0.52451(13) 0.0487(3) Uani d . 1 . . C
H3 0.2631 -0.1062 0.5815 0.064 Uiso calc R 1 . . H
C4 0.16540(18) -0.13276(13) 0.39477(13) 0.0523(3) Uani d . 1 . . C
H4 0.1218 -0.2346 0.3619 0.064 Uiso calc R 1 . . H
C5 0.14844(17) -0.05180(14) 0.31420(11) 0.0509(3) Uani d . 1 . . C
C6 0.20846(18) 0.09638(13) 0.35884(12) 0.0507(3) Uani d . 1 . . C
H6 0.1906 0.1440 0.2995 0.061 Uiso calc R 1 . . H
N1 0.40279(18) 0.16458(15) 0.71323(11) 0.0562(3) Uani d . 1 . . N
N2 0.06143(17) -0.12978(15) 0.17232(11) 0.0565(3) Uani d . 1 . . N
O1 0.35274(15) 0.32038(10) 0.53181(8) 0.0812(3) Uani d . 1 . . O
O2 0.4716(2) 0.29680(14) 0.76263(10) 0.0724(5) Uani d . 1 . . O
O3 0.41611(18) 0.08932(12) 0.78045(9) 0.0617(4) Uani d . 1 . . O
O4 0.00922(18) -0.26199(12) 0.13078(10) 0.0630(4) Uani d . 1 . . O
O5 0.04471(18) -0.05940(12) 0.10185(9) 0.0694(4) Uani d . 1 . . O
N3 0.66820(17) 0.32464(11) 0.16506(9) 0.0603(3) Uani d . 1 . . N
O6 0.24871(16) 0.46115(12) 0.35502(11) 0.0937(4) Uani d . 1 . . O
H61 0.289(3) 0.4125(18) 0.4118(17) 0.141 Uiso d . 1 . . H
H62 0.354(3) 0.5375(18) 0.3732(18) 0.141 Uiso d . 1 . . H
C7 0.7248(2) 0.37880(16) 0.30752(13) 0.0808(5) Uani d . 1 . . C
H7A 0.8752 0.3979 0.3471 0.126 Uiso calc R 1 . . H
H7B 0.6473 0.3062 0.3328 0.126 Uiso calc R 1 . . H
H7C 0.6885 0.4675 0.3353 0.126 Uiso calc R 1 . . H
C8 0.7793(3) 0.43892(16) 0.12623(17) 0.0798(6) Uani d . 1 . . C
H8A 0.7387 0.5256 0.1550 0.122 Uiso calc R 1 . . H
H8B 0.7409 0.4046 0.0336 0.122 Uiso calc R 1 . . H
H8C 0.9307 0.4612 0.1648 0.122 Uiso calc R 1 . . H
C9 0.7430(3) 0.19690(16) 0.12205(16) 0.0819(6) Uani d . 1 . . C
H9A 0.8916 0.2210 0.1701 0.128 Uiso calc R 1 . . H
H9B 0.7232 0.1709 0.0313 0.128 Uiso calc R 1 . . H
H9C 0.6627 0.1157 0.1368 0.128 Uiso calc R 1 . . H
C10 0.4361(3) 0.2863(2) 0.10159(16) 0.0879(7) Uani d . 1 . . C
H10A 0.3650 0.2003 0.1141 0.122 Uiso calc R 1 . . H
H10B 0.4049 0.2675 0.0105 0.122 Uiso calc R 1 . . H
H10C 0.3872 0.3661 0.1388 0.122 Uiso calc R 1 . . H

loop_
_atom_site_aniso_label
_atom_site_aniso_U_11
_atom_site_aniso_U_22
_atom_site_aniso_U_33
_atom_site_aniso_U_12
_atom_site_aniso_U_13
_atom_site_aniso_U_23
C1 0.0467(8) 0.0529(8) 0.0539(9) 0.0157(7) 0.0149(7) 0.0190(7)
C2 0.0478(8) 0.0519(9) 0.0490(8) 0.0204(7) 0.0165(6) 0.0192(7)
C3 0.0518(8) 0.0538(9) 0.0532(9) 0.0206(7) 0.0179(7) 0.0204(8)
C4 0.0524(8) 0.0506(8) 0.0562(9) 0.0178(7) 0.0205(7) 0.0200(8)
C5 0.0487(7) 0.0558(8) 0.0464(8) 0.0133(6) 0.0138(6) 0.0153(7)
C6 0.0490(8) 0.0582(8) 0.0503(8) 0.0166(7) 0.0168(6) 0.0269(7)
N1 0.0568(8) 0.0558(10) 0.0551(9) 0.0222(8) 0.0169(7) 0.0190(8)
N2 0.0532(8) 0.0551(9) 0.0520(8) 0.0136(7) 0.0147(6) 0.0157(8)
O1 0.0978(8) 0.0537(6) 0.0742(7) 0.0131(6) 0.0121(6) 0.0190(5)
O2 0.0621(14) 0.0614(9) 0.0578(7) 0.0129(10) 0.0126(8) 0.0141(7)
O3 0.0619(10) 0.0606(9) 0.0577(7) 0.0270(7) 0.0213(6) 0.0229(7)
O4 0.0612(10) 0.0604(7) 0.0612(7) 0.0118(7) 0.0117(6) 0.0106(6)
O5 0.0741(11) 0.0639(8) 0.0608(7) 0.0209(7) 0.0184(6) 0.0212(6)
N3 0.0650(7) 0.0601(7) 0.0521(7) 0.0157(6) 0.0161(6) 0.0158(5)
O6 0.0679(7) 0.1044(9) 0.0950(9) 0.0139(6) 0.0056(6) 0.0439(7)
C7 0.0716(12) 0.0769(13) 0.0517(10) 0.0171(10) 0.0173(8) 0.0143(9)
C8 0.0847(14) 0.0778(12) 0.0913(16) 0.0189(11) 0.0145(12) 0.0146(12)
C9 0.0925(18) 0.0799(11) 0.0823(13) 0.0198(12) 0.0190(13) 0.0114(10)
C10 0.0702(11) 0.087(2) 0.0687(12) 0.0191(12) 0.0187(9) 0.0156(12)

loop_
_atom_type_symbol
_atom_type_description
_atom_type_scat_dispersion_real
_atom_type_scat_dispersion_imag
_atom_type_scat_source
C C 0.0033 0.0016 'International Tables Vol C Tables 4.2.6.8 and 6.1.1.4'
H H 0.0000 0.0000 'International Tables Vol C Tables 4.2.6.8 and 6.1.1.4'
N N 0.0061 0.0033 'International Tables Vol C Tables 4.2.6.8 and 6.1.1.4'
O O 0.0106 0.0060 'International Tables Vol C Tables 4.2.6.8 and 6.1.1.4'

loop_
_geom_angle_atom_site_label_1
_geom_angle_atom_site_label_2
_geom_angle_atom_site_label_3
_geom_angle
_geom_angle_publ_flag
O1 C1 C6 120.45(12) ?
O1 C1 C2 126.06(12) ?
C6 C1 C2 113.49(11) ?
C3 C2 C1 122.34(12) ?
C3 C2 N1 116.80(12) ?
C1 C2 N1 120.85(12) ?
C4 C3 C2 122.23(12) ?
C4 C3 H3 118.9 ?
C2 C3 H3 118.9 ?
C3 C4 C5 116.52(12) ?
C3 C4 H4 121.7 ?
C5 C4 H4 121.7 ?
C6 C5 C4 123.22(11) ?
C6 C5 N2 117.83(12) ?
C4 C5 N2 118.95(12) ?
C5 C6 C1 122.19(12) ?
C5 C6 H6 118.9 ?
C1 C6 H6 118.9 ?
O2 N1 O3 120.15(13) y
O2 N1 C2 119.96(13) ?
O3 N1 C2 119.81(13) ?
O4 N2 O5 122.24(13) y
O4 N2 C5 118.70(13) ?
O5 N2 C5 119.06(12) ?
C8 N3 C10 109.42(12) y
C8 N3 C9 106.68(12) y
C10 N3 C9 110.53(12) y
C8 N3 C7 109.32(11) y
C10 N3 C7 110.67(11) y
C9 N3 C7 110.13(11) y
H61 O6 H62 108.3(17) ?
N3 C7 H7A 109.5 ?
N3 C7 H7B 109.5 ?
H7A C7 H7B 109.5 ?
N3 C7 H7C 109.5 ?
H7A C7 H7C 109.5 ?
H7B C7 H7C 109.5 ?
N3 C8 H8A 109.5 ?
N3 C8 H8B 109.5 ?
H8A C8 H8B 109.5 ?
N3 C8 H8C 109.5 ?
H8A C8 H8C 109.5 ?
H8B C8 H8C 109.5 ?
N3 C9 H9A 109.5 ?
N3 C9 H9B 109.5 ?
H9A C9 H9B 109.5 ?
N3 C9 H9C 109.5 ?
H9A C9 H9C 109.5 ?
H9B C9 H9C 109.5 ?
N3 C10 H10A 109.5 ?
N3 C10 H10B 109.5 ?
H10A C10 H10B 109.5 ?
N3 C10 H10C 109.5 ?
H10A C10 H10C 109.5 ?
H10B C10 H10C 109.5 ?

loop_
_geom_bond_atom_site_label_1
_geom_bond_atom_site_label_2
_geom_bond_site_symmetry_2
_geom_bond_distance
_geom_bond_publ_flag
C1 O1 . 1.2677(13) y
C1 C6 . 1.4235(16) y
C1 C2 . 1.4264(16) y
C2 C3 . 1.3816(15) y
C2 N1 . 1.4397(16) y
C3 C4 . 1.3616(16) y
C3 H3 . 0.9300 ?
C4 C5 . 1.3857(15) y
C4 H4 . 0.9300 ?
C5 C6 . 1.3534(15) y
C5 N2 . 1.4785(16) y
C6 H6 . 0.9300 ?
N1 O2 . 1.2109(13) y
N1 O3 . 1.2176(13) y
N2 O4 . 1.2078(13) y
N2 O5 . 1.2091(13) y
N3 C8 . 1.4711(16) y
N3 C10 . 1.4732(17) y
N3 C9 . 1.4764(16) y
N3 C7 . 1.4776(15) y
O6 H61 . 0.936(17) ?
O6 H62 . 0.861(17) ?
C7 H7A . 0.9600 ?
C7 H7B . 0.9600 ?
C7 H7C . 0.9600 ?
C8 H8A . 0.9600 ?
C8 H8B . 0.9600 ?
C8 H8C . 0.9600 ?
C9 H9A . 0.9600 ?
C9 H9B . 0.9600 ?
C9 H9C . 0.9600 ?
C10 H10A . 0.9600 ?
C10 H10B . 0.9600 ?
C10 H10C . 0.9600 ?

loop_
_geom_hbond_atom_site_label_D
_geom_hbond_atom_site_label_H
_geom_hbond_atom_site_label_A
_geom_hbond_site_symmetry_A
_geom_hbond_distance_DH
_geom_hbond_distance_HA
_geom_hbond_distance_DA
_geom_hbond_angle_DHA
_geom_hbond_publ_flag
O6 H61 O1 1_555 0.936(17) 1.868(17) 2.8021(15) 174.9(17) y
O6 H62 O1 2_666 0.861(17) 2.001(18) 2.8119(17) 156.5(17) y
